data_2203812
loop_
_publ_author_name
'Pinkus, A. G.'
'Klausmeyer, Kevin K.'
'Feazell, Rodney P.'
'Alice T. Y. Ku'

_publ_section_title
;
 2,2'-[(Diphenylsilylene)dioxy]bis(5-chlorobenzophenone)
;
_journal_issue 6
_journal_name_full 'Acta Crystallographica Section E'
_journal_page_first o1094
_journal_page_last o1095
_journal_paper_doi 10.1107/S1600536804012516
_journal_volume 60
_journal_year 2004
_chemical_formula_sum 'C38 H26 Cl2 O4 Si'
_chemical_formula_weight 645.58
_chemical_name_systematic
;
 ?
;
_space_group_IT_number 2
_symmetry_cell_setting triclinic
_symmetry_space_group_name_Hall '-P 1'
_symmetry_space_group_name_H-M 'P -1'
_atom_sites_solution_hydrogens geom
_atom_sites_solution_primary direct
_atom_sites_solution_secondary difmap
_audit_creation_method SHELXL-97
_cell_angle_alpha 109.503(3)
_cell_angle_beta 104.308(4)
_cell_angle_gamma 93.099(4)
_cell_formula_units_Z 2
_cell_length_a 9.1403(8)
_cell_length_b 12.5346(10)
_cell_length_c 14.8510(13)
_cell_measurement_reflns_used 5763
_cell_measurement_temperature 273(2)
_cell_measurement_theta_max 30.38
_cell_measurement_theta_min 2.39
_cell_volume 1536.6(2)
_computing_cell_refinement APEX2
_computing_data_collection 'APEX2 (Bruker, 2003)'
_computing_data_reduction 'SAINT-Plus (Bruker, 2003)'
_computing_molecular_graphics 'SHELXTL (Sheldrick, 2000)'
_computing_publication_material SHELXTL
_computing_structure_refinement 'SHELXL97 (Sheldrick, 1997)'
_computing_structure_solution 'SHELXS97 (Sheldrick, 1997)'
_diffrn_ambient_temperature 273(2)
_diffrn_measured_fraction_theta_full 0.983
_diffrn_measured_fraction_theta_max 0.983
_diffrn_measurement_device_type 'Bruker SMART CCD area-detector diffractometer'
_diffrn_measurement_method '\f and \w scans'
_diffrn_radiation_monochromator graphite
_diffrn_radiation_source 'fine-focus sealed tube'
_diffrn_radiation_type MoK\a
_diffrn_radiation_wavelength 0.71073
_diffrn_reflns_av_R_equivalents 0.0390
_diffrn_reflns_av_sigmaI/netI 0.0528
_diffrn_reflns_limit_h_max 13
_diffrn_reflns_limit_h_min -13
_diffrn_reflns_limit_k_max 15
_diffrn_reflns_limit_k_min -17
_diffrn_reflns_limit_l_max 21
_diffrn_reflns_limit_l_min -21
_diffrn_reflns_number 24157
_diffrn_reflns_theta_full 30.53
_diffrn_reflns_theta_max 30.53
_diffrn_reflns_theta_min 1.85
_diffrn_standards_decay_% 0
_diffrn_standards_number 0
_exptl_absorpt_coefficient_mu 0.293
_exptl_absorpt_correction_T_max 0.9516
_exptl_absorpt_correction_T_min 0.9405
_exptl_absorpt_correction_type multi-scan
_exptl_absorpt_process_details '(SADABS; Sheldrick, 1996)'
_exptl_crystal_colour colorless
_exptl_crystal_density_diffrn 1.395
_exptl_crystal_density_method 'not measured'
_exptl_crystal_description block
_exptl_crystal_F_000 668
_exptl_crystal_size_max 0.21
_exptl_crystal_size_mid 0.20
_exptl_crystal_size_min 0.17
_refine_diff_density_max 0.477
_refine_diff_density_min -0.265
_refine_ls_extinction_method none
_refine_ls_goodness_of_fit_ref 1.092
_refine_ls_hydrogen_treatment constr
_refine_ls_matrix_type full
_refine_ls_number_parameters 406
_refine_ls_number_reflns 9231
_refine_ls_number_restraints 0
_refine_ls_restrained_S_all 1.092
_refine_ls_R_factor_all 0.0586
_refine_ls_R_factor_gt 0.0395
_refine_ls_shift/su_max 0.001
_refine_ls_shift/su_mean <0.001
_refine_ls_structure_factor_coef Fsqd
_refine_ls_weighting_details 'calc w = 1/[\s^2^(Fo^2^)+(0.0529P)^2^] where P = (Fo^2^+2Fc^2^)/3'
_refine_ls_weighting_scheme calc
_refine_ls_wR_factor_gt 0.1013
_refine_ls_wR_factor_ref 0.1076
_reflns_number_gt 6876
_reflns_number_total 9231
_reflns_threshold_expression I>2\s(I)
_cod_data_source_file su6108.cif
_cod_data_source_block I
_cod_depositor_comments
;
The following automatic conversions were performed:
'_symmetry_cell_setting' value 'Triclinic' changed to 'triclinic'
according to '/home/saulius/struct/CIF-dictionaries/cif_core.dic'
dictionary named 'cif_core.dic' version 2.4.1 from 2010-06-29.

Automatic conversion script
Id: cif_fix_enum 1527 2010-12-29 10:47:43Z saulius 

The following automatic conversions were performed:

'_symmetry_cell_setting' value 'Triclinic' changed to 'triclinic'
according to /home/saulius/struct/CIF-dictionaries/cif_core.dic
dictionary named 'cif_core.dic' version 2.4.1 from 2010-06-29.

Automatic conversion script
Id: cif_fix_values 1715 2011-07-08 13:25:40Z adriana 
;
_cod_original_sg_symbol_H-M P-1
_cod_database_code 2203812
_cod_database_fobs_code 2203812

loop_
_symmetry_equiv_pos_as_xyz
'x, y, z'
'-x, -y, -z'

loop_
_atom_site_label
_atom_site_fract_x
_atom_site_fract_y
_atom_site_fract_z
_atom_site_U_iso_or_equiv
_atom_site_adp_type
_atom_site_calc_flag
_atom_site_refinement_flags
_atom_site_occupancy
_atom_site_type_symbol
Cl1 1.61650(4) 0.84311(3) 0.37856(3) 0.02506(9) Uani d . 1 Cl
Cl2 1.31934(4) 0.04244(3) 0.35803(2) 0.02551(9) Uani d . 1 Cl
O1 1.05602(10) 0.56517(8) 0.35103(6) 0.01660(19) Uani d . 1 O
O2 0.97208(12) 0.78631(9) 0.42453(8) 0.0292(2) Uani d . 1 O
O3 0.99973(11) 0.36183(8) 0.19735(6) 0.01646(19) Uani d . 1 O
O4 1.20749(12) 0.15380(9) 0.03079(7) 0.0247(2) Uani d . 1 O
Si1 0.92641(4) 0.47608(3) 0.25171(3) 0.01404(8) Uani d . 1 Si
C1 1.18602(14) 0.62961(11) 0.35599(9) 0.0142(2) Uani d . 1 C
C2 1.21964(15) 0.74501(11) 0.41909(9) 0.0148(2) Uani d . 1 C
C3 1.35546(15) 0.80962(11) 0.42819(9) 0.0160(3) Uani d . 1 C
H3 1.3806 0.8856 0.4711 0.019 Uiso calc R 1 H
C4 1.45313(15) 0.76010(12) 0.37301(9) 0.0170(3) Uani d . 1 C
C5 1.42081(16) 0.64528(12) 0.31195(10) 0.0202(3) Uani d . 1 C
H5 1.4880 0.6125 0.2765 0.024 Uiso calc R 1 H
C6 1.28794(15) 0.58001(11) 0.30418(9) 0.0177(3) Uani d . 1 C
H6 1.2666 0.5028 0.2643 0.021 Uiso calc R 1 H
C7 1.10647(16) 0.80176(11) 0.47059(10) 0.0180(3) Uani d . 1 C
C8 1.16099(16) 0.87837(11) 0.57773(10) 0.0182(3) Uani d . 1 C
C9 1.28891(17) 0.86306(12) 0.64315(10) 0.0224(3) Uani d . 1 C
H9 1.3496 0.8094 0.6193 0.027 Uiso calc R 1 H
C10 1.3263(2) 0.92846(13) 0.74493(11) 0.0304(3) Uani d . 1 C
H10 1.4103 0.9168 0.7889 0.036 Uiso calc R 1 H
C11 1.2384(2) 1.01045(13) 0.78023(11) 0.0303(4) Uani d . 1 C
H11 1.2632 1.0535 0.8479 0.036 Uiso calc R 1 H
C12 1.11327(19) 1.02872(13) 0.71495(12) 0.0294(3) Uani d . 1 C
H12 1.0563 1.0855 0.7385 0.035 Uiso calc R 1 H
C13 1.07355(17) 0.96204(12) 0.61450(11) 0.0223(3) Uani d . 1 C
H13 0.9881 0.9730 0.5712 0.027 Uiso calc R 1 H
C14 1.06675(14) 0.28549(11) 0.23591(9) 0.0148(2) Uani d . 1 C
C15 1.11696(15) 0.19372(11) 0.17250(9) 0.0147(2) Uani d . 1 C
C16 1.19599(15) 0.11961(11) 0.21121(9) 0.0166(3) Uani d . 1 C
H16 1.2317 0.0594 0.1702 0.020 Uiso calc R 1 H
C17 1.22125(15) 0.13600(11) 0.31133(10) 0.0174(3) Uani d . 1 C
C18 1.16879(16) 0.22509(11) 0.37413(10) 0.0183(3) Uani d . 1 C
H18 1.1850 0.2344 0.4408 0.022 Uiso calc R 1 H
C19 1.09228(15) 0.29976(11) 0.33622(9) 0.0175(3) Uani d . 1 C
H19 1.0575 0.3600 0.3778 0.021 Uiso calc R 1 H
C20 1.09807(16) 0.17401(11) 0.06434(9) 0.0165(3) Uani d . 1 C
C21 0.94608(16) 0.17557(11) -0.00063(9) 0.0182(3) Uani d . 1 C
C22 0.81115(17) 0.15068(12) 0.02109(10) 0.0225(3) Uani d . 1 C
H22 0.8146 0.1346 0.0783 0.027 Uiso calc R 1 H
C23 0.67145(18) 0.15010(14) -0.04320(11) 0.0294(3) Uani d . 1 C
H23 0.5811 0.1321 -0.0298 0.035 Uiso calc R 1 H
C24 0.66697(18) 0.17632(14) -0.12736(11) 0.0315(4) Uani d . 1 C
H24 0.5733 0.1763 -0.1699 0.038 Uiso calc R 1 H
C25 0.80051(19) 0.20244(13) -0.14848(10) 0.0281(3) Uani d . 1 C
H25 0.7964 0.2208 -0.2047 0.034 Uiso calc R 1 H
C26 0.94032(18) 0.20135(12) -0.08618(10) 0.0223(3) Uani d . 1 C
H26 1.0301 0.2176 -0.1010 0.027 Uiso calc R 1 H
C27 0.77081(15) 0.43784(11) 0.29990(9) 0.0165(3) Uani d . 1 C
C28 0.63918(16) 0.36575(12) 0.23016(11) 0.0222(3) Uani d . 1 C
H28 0.6348 0.3374 0.1630 0.027 Uiso calc R 1 H
C29 0.51593(17) 0.33657(13) 0.26053(12) 0.0279(3) Uani d . 1 C
H29 0.4297 0.2885 0.2138 0.033 Uiso calc R 1 H
C30 0.52110(18) 0.37899(14) 0.36049(13) 0.0299(4) Uani d . 1 C
H30 0.4381 0.3595 0.3806 0.036 Uiso calc R 1 H
C31 0.65016(18) 0.45065(14) 0.43078(12) 0.0278(3) Uani d . 1 C
H31 0.6538 0.4788 0.4978 0.033 Uiso calc R 1 H
C32 0.77372(16) 0.47987(13) 0.40005(10) 0.0219(3) Uani d . 1 C
H32 0.8595 0.5282 0.4470 0.026 Uiso calc R 1 H
C33 0.85116(15) 0.53339(11) 0.15300(10) 0.0182(3) Uani d . 1 C
C34 0.77550(17) 0.62911(13) 0.17517(12) 0.0252(3) Uani d . 1 C
H34 0.7799 0.6702 0.2410 0.030 Uiso calc R 1 H
C35 0.69440(19) 0.66299(15) 0.10020(13) 0.0341(4) Uani d . 1 C
H35 0.6444 0.7265 0.1158 0.041 Uiso calc R 1 H
C36 0.6875(2) 0.60242(15) 0.00166(13) 0.0384(4) Uani d . 1 C
H36 0.6314 0.6245 -0.0488 0.046 Uiso calc R 1 H
C37 0.7636(3) 0.50989(16) -0.02114(12) 0.0454(5) Uani d . 1 C
H37 0.7608 0.4703 -0.0870 0.054 Uiso calc R 1 H
C38 0.8450(2) 0.47529(14) 0.05403(11) 0.0334(4) Uani d . 1 C
H38 0.8959 0.4124 0.0379 0.040 Uiso calc R 1 H

loop_
_atom_site_aniso_label
_atom_site_aniso_U_11
_atom_site_aniso_U_22
_atom_site_aniso_U_33
_atom_site_aniso_U_12
_atom_site_aniso_U_13
_atom_site_aniso_U_23
Cl1 0.01900(17) 0.0318(2) 0.02176(17) -0.00420(14) 0.00695(13) 0.00668(14)
Cl2 0.0319(2) 0.02414(18) 0.01840(16) 0.01159(14) 0.00138(14) 0.00798(13)
O1 0.0170(5) 0.0157(4) 0.0139(4) -0.0012(4) 0.0034(4) 0.0025(4)
O2 0.0176(5) 0.0303(6) 0.0285(6) 0.0064(4) 0.0027(4) -0.0013(5)
O3 0.0222(5) 0.0137(4) 0.0127(4) 0.0049(4) 0.0048(4) 0.0036(3)
O4 0.0268(6) 0.0314(6) 0.0196(5) 0.0108(4) 0.0117(4) 0.0092(4)
Si1 0.01613(18) 0.01308(17) 0.01122(16) 0.00202(13) 0.00371(13) 0.00237(13)
C1 0.0141(6) 0.0154(6) 0.0120(6) 0.0017(5) 0.0019(5) 0.0049(5)
C2 0.0162(6) 0.0158(6) 0.0120(6) 0.0036(5) 0.0034(5) 0.0046(5)
C3 0.0175(6) 0.0151(6) 0.0131(6) 0.0015(5) 0.0013(5) 0.0046(5)
C4 0.0132(6) 0.0217(7) 0.0158(6) 0.0004(5) 0.0025(5) 0.0078(5)
C5 0.0187(7) 0.0260(7) 0.0163(6) 0.0067(6) 0.0076(5) 0.0058(5)
C6 0.0205(7) 0.0160(6) 0.0147(6) 0.0044(5) 0.0054(5) 0.0024(5)
C7 0.0198(7) 0.0141(6) 0.0191(6) 0.0020(5) 0.0064(5) 0.0040(5)
C8 0.0215(7) 0.0153(6) 0.0181(6) 0.0012(5) 0.0098(5) 0.0037(5)
C9 0.0286(8) 0.0198(7) 0.0183(7) 0.0045(6) 0.0076(6) 0.0054(5)
C10 0.0409(10) 0.0278(8) 0.0186(7) 0.0020(7) 0.0054(6) 0.0062(6)
C11 0.0455(10) 0.0241(8) 0.0167(7) -0.0030(7) 0.0135(7) -0.0006(6)
C12 0.0355(9) 0.0214(7) 0.0301(8) 0.0019(6) 0.0203(7) 0.0002(6)
C13 0.0238(7) 0.0189(7) 0.0242(7) 0.0020(6) 0.0119(6) 0.0040(6)
C14 0.0148(6) 0.0143(6) 0.0137(6) 0.0005(5) 0.0030(5) 0.0041(5)
C15 0.0148(6) 0.0147(6) 0.0133(6) 0.0008(5) 0.0044(5) 0.0035(5)
C16 0.0163(6) 0.0152(6) 0.0163(6) 0.0026(5) 0.0052(5) 0.0028(5)
C17 0.0165(6) 0.0165(6) 0.0178(6) 0.0019(5) 0.0014(5) 0.0070(5)
C18 0.0211(7) 0.0188(6) 0.0127(6) 0.0006(5) 0.0028(5) 0.0044(5)
C19 0.0212(7) 0.0161(6) 0.0136(6) 0.0034(5) 0.0061(5) 0.0023(5)
C20 0.0213(7) 0.0135(6) 0.0137(6) 0.0034(5) 0.0052(5) 0.0033(5)
C21 0.0224(7) 0.0148(6) 0.0121(6) 0.0034(5) 0.0030(5) -0.0006(5)
C22 0.0252(7) 0.0223(7) 0.0152(6) 0.0023(6) 0.0044(5) 0.0018(5)
C23 0.0214(8) 0.0334(8) 0.0238(8) 0.0030(6) 0.0036(6) 0.0003(6)
C24 0.0281(8) 0.0326(8) 0.0197(7) 0.0098(7) -0.0047(6) -0.0010(6)
C25 0.0387(9) 0.0261(8) 0.0138(6) 0.0112(7) 0.0020(6) 0.0031(6)
C26 0.0301(8) 0.0209(7) 0.0127(6) 0.0058(6) 0.0052(5) 0.0025(5)
C27 0.0167(6) 0.0159(6) 0.0169(6) 0.0034(5) 0.0040(5) 0.0062(5)
C28 0.0212(7) 0.0200(7) 0.0221(7) 0.0009(5) 0.0036(6) 0.0057(6)
C29 0.0170(7) 0.0245(8) 0.0404(9) 0.0003(6) 0.0043(6) 0.0127(7)
C30 0.0234(8) 0.0307(8) 0.0497(10) 0.0096(6) 0.0207(7) 0.0236(8)
C31 0.0312(8) 0.0335(8) 0.0301(8) 0.0123(7) 0.0191(7) 0.0171(7)
C32 0.0207(7) 0.0259(7) 0.0187(7) 0.0046(6) 0.0065(5) 0.0069(6)
C33 0.0198(7) 0.0170(6) 0.0170(6) 0.0010(5) 0.0045(5) 0.0059(5)
C34 0.0271(8) 0.0252(7) 0.0279(8) 0.0093(6) 0.0116(6) 0.0118(6)
C35 0.0300(9) 0.0324(9) 0.0480(10) 0.0127(7) 0.0105(8) 0.0240(8)
C36 0.0402(10) 0.0357(9) 0.0366(9) -0.0008(8) -0.0076(8) 0.0237(8)
C37 0.0795(15) 0.0339(10) 0.0158(7) 0.0108(9) 0.0009(8) 0.0087(7)
C38 0.0562(11) 0.0256(8) 0.0184(7) 0.0158(8) 0.0086(7) 0.0077(6)

loop_
_atom_type_symbol
_atom_type_description
_atom_type_scat_dispersion_real
_atom_type_scat_dispersion_imag
_atom_type_scat_source
C C 0.0033 0.0016 'International Tables Vol C Tables 4.2.6.8 and 6.1.1.4'
H H 0.0000 0.0000 'International Tables Vol C Tables 4.2.6.8 and 6.1.1.4'
O O 0.0106 0.0060 'International Tables Vol C Tables 4.2.6.8 and 6.1.1.4'
Si Si 0.0817 0.0704 'International Tables Vol C Tables 4.2.6.8 and 6.1.1.4'
Cl Cl 0.1484 0.1585 'International Tables Vol C Tables 4.2.6.8 and 6.1.1.4'

loop_
_geom_angle_atom_site_label_1
_geom_angle_atom_site_label_2
_geom_angle_atom_site_label_3
_geom_angle
_geom_angle_publ_flag
C1 O1 Si1 128.71(8) ?
C14 O3 Si1 129.48(8) ?
O1 Si1 O3 110.25(5) yes
O1 Si1 C33 115.46(6) yes
O3 Si1 C33 104.92(5) yes
O1 Si1 C27 104.62(5) yes
O3 Si1 C27 111.54(5) yes
C33 Si1 C27 110.20(6) yes
O1 C1 C6 120.78(11) ?
O1 C1 C2 118.78(11) ?
C6 C1 C2 120.32(12) ?
C3 C2 C1 119.08(12) ?
C3 C2 C7 119.82(11) ?
C1 C2 C7 120.93(12) ?
C4 C3 C2 119.90(12) ?
C4 C3 H3 120.1 ?
C2 C3 H3 120.1 ?
C5 C4 C3 120.83(12) ?
C5 C4 Cl1 119.32(10) ?
C3 C4 Cl1 119.83(10) ?
C6 C5 C4 119.57(12) ?
C6 C5 H5 120.2 ?
C4 C5 H5 120.2 ?
C5 C6 C1 120.23(12) ?
C5 C6 H6 119.9 ?
C1 C6 H6 119.9 ?
O2 C7 C8 120.60(12) ?
O2 C7 C2 119.92(12) ?
C8 C7 C2 119.47(12) ?
C9 C8 C13 119.22(13) ?
C9 C8 C7 121.90(12) ?
C13 C8 C7 118.69(13) ?
C8 C9 C10 120.03(14) ?
C8 C9 H9 120.0 ?
C10 C9 H9 120.0 ?
C11 C10 C9 120.07(15) ?
C11 C10 H10 120.0 ?
C9 C10 H10 120.0 ?
C10 C11 C12 120.24(14) ?
C10 C11 H11 119.9 ?
C12 C11 H11 119.9 ?
C13 C12 C11 119.82(15) ?
C13 C12 H12 120.1 ?
C11 C12 H12 120.1 ?
C12 C13 C8 120.57(15) ?
C12 C13 H13 119.7 ?
C8 C13 H13 119.7 ?
O3 C14 C19 122.02(11) ?
O3 C14 C15 117.98(11) ?
C19 C14 C15 119.93(12) ?
C16 C15 C14 119.38(12) ?
C16 C15 C20 117.18(11) ?
C14 C15 C20 123.35(11) ?
C17 C16 C15 119.70(12) ?
C17 C16 H16 120.2 ?
C15 C16 H16 120.2 ?
C16 C17 C18 121.28(12) ?
C16 C17 Cl2 118.99(10) ?
C18 C17 Cl2 119.73(10) ?
C19 C18 C17 119.14(12) ?
C19 C18 H18 120.4 ?
C17 C18 H18 120.4 ?
C18 C19 C14 120.55(12) ?
C18 C19 H19 119.7 ?
C14 C19 H19 119.7 ?
O4 C20 C21 121.19(12) ?
O4 C20 C15 119.21(12) ?
C21 C20 C15 119.57(11) ?
C22 C21 C26 119.93(13) ?
C22 C21 C20 121.62(12) ?
C26 C21 C20 118.44(12) ?
C23 C22 C21 119.64(14) ?
C23 C22 H22 120.2 ?
C21 C22 H22 120.2 ?
C24 C23 C22 119.99(15) ?
C24 C23 H23 120.0 ?
C22 C23 H23 120.0 ?
C25 C24 C23 120.53(14) ?
C25 C24 H24 119.7 ?
C23 C24 H24 119.7 ?
C24 C25 C26 120.16(14) ?
C24 C25 H25 119.9 ?
C26 C25 H25 119.9 ?
C25 C26 C21 119.73(14) ?
C25 C26 H26 120.1 ?
C21 C26 H26 120.1 ?
C32 C27 C28 118.39(13) ?
C32 C27 Si1 124.06(10) ?
C28 C27 Si1 117.50(10) ?
C29 C28 C27 120.69(13) ?
C29 C28 H28 119.7 ?
C27 C28 H28 119.7 ?
C28 C29 C30 120.09(14) ?
C28 C29 H29 120.0 ?
C30 C29 H29 120.0 ?
C29 C30 C31 120.19(14) ?
C29 C30 H30 119.9 ?
C31 C30 H30 119.9 ?
C30 C31 C32 119.59(14) ?
C30 C31 H31 120.2 ?
C32 C31 H31 120.2 ?
C31 C32 C27 121.05(14) ?
C31 C32 H32 119.5 ?
C27 C32 H32 119.5 ?
C38 C33 C34 118.16(13) ?
C38 C33 Si1 122.36(11) ?
C34 C33 Si1 118.69(10) ?
C35 C34 C33 120.69(14) ?
C35 C34 H34 119.7 ?
C33 C34 H34 119.7 ?
C34 C35 C36 120.15(16) ?
C34 C35 H35 119.9 ?
C36 C35 H35 119.9 ?
C37 C36 C35 119.90(15) ?
C37 C36 H36 120.1 ?
C35 C36 H36 120.1 ?
C36 C37 C38 120.12(16) ?
C36 C37 H37 119.9 ?
C38 C37 H37 119.9 ?
C33 C38 C37 120.96(16) ?
C33 C38 H38 119.5 ?
C37 C38 H38 119.5 ?

loop_
_geom_bond_atom_site_label_1
_geom_bond_atom_site_label_2
_geom_bond_distance
Cl1 C4 1.7416(13)
Cl2 C17 1.7349(14)
O1 C1 1.3723(15)
O1 Si1 1.6490(10)
O2 C7 1.2186(16)
O3 C14 1.3691(15)
O3 Si1 1.6586(10)
O4 C20 1.2256(16)
Si1 C33 1.8430(14)
Si1 C27 1.8500(14)
C1 C6 1.3942(18)
C1 C2 1.4034(17)
C2 C3 1.3966(18)
C2 C7 1.5061(18)
C3 C4 1.3913(18)
C3 H3 0.9300
C4 C5 1.3895(19)
C5 C6 1.3849(19)
C5 H5 0.9300
C6 H6 0.9300
C7 C8 1.4961(18)
C8 C9 1.391(2)
C8 C13 1.4004(19)
C9 C10 1.400(2)
C9 H9 0.9300
C10 C11 1.383(2)
C10 H10 0.9300
C11 C12 1.389(2)
C11 H11 0.9300
C12 C13 1.387(2)
C12 H12 0.9300
C13 H13 0.9300
C14 C19 1.3970(17)
C14 C15 1.4029(17)
C15 C16 1.3926(18)
C15 C20 1.5048(17)
C16 C17 1.3883(18)
C16 H16 0.9300
C17 C18 1.3892(19)
C18 C19 1.3821(18)
C18 H18 0.9300
C19 H19 0.9300
C20 C21 1.4881(19)
C21 C22 1.395(2)
C21 C26 1.4015(18)
C22 C23 1.391(2)
C22 H22 0.9300
C23 C24 1.386(2)
C23 H23 0.9300
C24 C25 1.382(2)
C24 H24 0.9300
C25 C26 1.384(2)
C25 H25 0.9300
C26 H26 0.9300
C27 C32 1.3951(18)
C27 C28 1.4065(19)
C28 C29 1.387(2)
C28 H28 0.9300
C29 C30 1.387(2)
C29 H29 0.9300
C30 C31 1.392(2)
C30 H30 0.9300
C31 C32 1.393(2)
C31 H31 0.9300
C32 H32 0.9300
C33 C38 1.3905(19)
C33 C34 1.4017(19)
C34 C35 1.383(2)
C34 H34 0.9300
C35 C36 1.389(2)
C35 H35 0.9300
C36 C37 1.373(3)
C36 H36 0.9300
C37 C38 1.391(2)
C37 H37 0.9300
C38 H38 0.9300

loop_
_cod_related_entry_id
_cod_related_entry_database
_cod_related_entry_code
1 ChemSpider 21130744
